data_7231539
loop_
_publ_author_name
'Bhattacharya, Biswajit'
'Mondal, Amit'
'Soni, Saundray Raj'
'Das, Susobhan'
'Bhunia, Surojit'
'Bal Raju, K.'
'Ghosh, Animesh'
'Malla Reddy, C.'

_publ_section_title
;
 Multidrug salt forms of norfloxacin with non-steroidal anti-inflammatory
 drugs: solubility and membrane permeability studies
;
_journal_issue 41
_journal_name_full CrystEngComm
_journal_page_first 6420
_journal_paper_doi 10.1039/C8CE00900G
_journal_volume 20
_journal_year 2018
_chemical_formula_moiety 'C16 H19 F N3 O3, C15 H14 N O2'
_chemical_formula_sum 'C31 H33 F N4 O5'
_chemical_formula_weight 560.61
_space_group_crystal_system triclinic
_space_group_IT_number 2
_space_group_name_Hall '-P 1'
_space_group_name_H-M_alt 'P -1'
_symmetry_space_group_name_Hall '-P 1'
_symmetry_space_group_name_H-M 'P -1'
_atom_sites_solution_hydrogens geom
_atom_sites_solution_primary direct
_atom_sites_solution_secondary difmap
_audit_creation_date 2017-03-12
_audit_creation_method
;
Olex2 1.2
(compiled 2016.11.30 svn.r3356 for OlexSys, GUI svn.r5269)
;
_audit_update_record
;
2018-02-14 deposited with the CCDC.
2018-08-13 downloaded from the CCDC.
;
_cell_angle_alpha 73.354(5)
_cell_angle_beta 77.509(4)
_cell_angle_gamma 80.518(4)
_cell_formula_units_Z 2
_cell_length_a 7.0624(3)
_cell_length_b 13.6301(8)
_cell_length_c 15.3041(7)
_cell_measurement_reflns_used 4530
_cell_measurement_temperature 100.00(10)
_cell_measurement_theta_max 26.3460
_cell_measurement_theta_min 2.3480
_cell_volume 1369.70(12)
_computing_cell_refinement 'CrysAlisPro 1.171.38.43f (Rigaku OD, 2015)'
_computing_data_collection 'CrysAlisPro 1.171.38.43f (Rigaku OD, 2015)'
_computing_data_reduction 'CrysAlisPro 1.171.38.43f (Rigaku OD, 2015)'
_computing_molecular_graphics 'Olex2 (Dolomanov et al., 2009)'
_computing_publication_material 'Olex2 (Dolomanov et al., 2009)'
_computing_structure_refinement 'ShelXL (Sheldrick, 2015)'
_computing_structure_solution 'SHELXS-97 (Sheldrick, 1990)'
_diffrn_ambient_environment N~2~
_diffrn_ambient_temperature 100.00(10)
_diffrn_detector 'CCD plate'
_diffrn_detector_area_resol_mean 7.9580
_diffrn_detector_type Eos
_diffrn_measured_fraction_theta_full 0.9993
_diffrn_measured_fraction_theta_max 0.9995
_diffrn_measurement_details
;
List of Runs (angles in degrees, time in seconds):

  # Type    Start    End  Width  t~exp~   \w     \q     \k     \f   Frames
#--------------------------------------------------------------------------
  1  \w   -123.00 -55.00   1.00   45.92    --  -27.14 178.00-180.00   68
  2  \w   -123.00 -55.00   1.00   45.92    --  -27.14 178.00   0.00   68
  3  \w     58.00 112.00   1.00   45.92    --   28.55 150.00-156.00   54
  4  \w    -48.00  67.00   1.00   45.92    --   28.55 -57.00 -30.00  115
  5  \w    -25.00  58.00   1.00   45.92    --   28.55 -57.00 150.00   83
  6  \w    -48.00 117.00   1.00   45.92    --   28.55  19.00 -30.00  165
;
_diffrn_measurement_device 'four-circle diffractometer'
_diffrn_measurement_device_type 'SuperNova, Dual, Cu at zero, Eos'
_diffrn_measurement_method '\w scans'
_diffrn_orient_matrix_type 'CrysAlisPro convention (1999,Acta A55,543-557)'
_diffrn_orient_matrix_UB_11 -0.0091054000
_diffrn_orient_matrix_UB_12 -0.0121821000
_diffrn_orient_matrix_UB_13 0.0488920000
_diffrn_orient_matrix_UB_21 0.0406110000
_diffrn_orient_matrix_UB_22 -0.0513248000
_diffrn_orient_matrix_UB_23 0.0005946000
_diffrn_orient_matrix_UB_31 0.0947570000
_diffrn_orient_matrix_UB_32 0.0142679000
_diffrn_orient_matrix_UB_33 -0.0051658000
_diffrn_radiation_monochromator mirror
_diffrn_radiation_probe x-ray
_diffrn_radiation_type 'Mo K\a'
_diffrn_radiation_wavelength 0.71073
_diffrn_reflns_av_R_equivalents 0.0259
_diffrn_reflns_av_unetI/netI 0.0401
_diffrn_reflns_limit_h_max 8
_diffrn_reflns_limit_h_min -4
_diffrn_reflns_limit_k_max 16
_diffrn_reflns_limit_k_min -17
_diffrn_reflns_limit_l_max 19
_diffrn_reflns_limit_l_min -18
_diffrn_reflns_number 10966
_diffrn_reflns_theta_full 26.37
_diffrn_reflns_theta_max 26.37
_diffrn_reflns_theta_min 1.82
_diffrn_source 'micro-focus sealed X-ray tube'
_diffrn_source_type 'SuperNova (Mo) X-ray Source'
_exptl_absorpt_coefficient_mu 0.098
_exptl_absorpt_correction_T_max 1.00000
_exptl_absorpt_correction_T_min 0.83381
_exptl_absorpt_correction_type multi-scan
_exptl_absorpt_process_details
;
CrysAlisPro 1.171.38.43f (Rigaku Oxford Diffraction, 2015)
Empirical absorption correction using spherical harmonics,
 implemented in SCALE3 ABSPACK scaling algorithm.
;
_exptl_crystal_colour colourless
_exptl_crystal_colour_primary colourless
_exptl_crystal_density_diffrn 1.359
_exptl_crystal_density_method 'not measured'
_exptl_crystal_description block
_exptl_crystal_F_000 592
_exptl_crystal_size_max 0.4
_exptl_crystal_size_mid 0.2
_exptl_crystal_size_min 0.1
_refine_diff_density_max 0.257
_refine_diff_density_min -0.232
_refine_diff_density_rms 0.049
_refine_ls_extinction_method none
_refine_ls_goodness_of_fit_ref 1.110
_refine_ls_hydrogen_treatment constr
_refine_ls_matrix_type full
_refine_ls_number_parameters 374
_refine_ls_number_reflns 5594
_refine_ls_number_restraints 0
_refine_ls_restrained_S_all 1.110
_refine_ls_R_factor_all 0.0589
_refine_ls_R_factor_gt 0.0460
_refine_ls_shift/su_max 0.000
_refine_ls_shift/su_mean 0.000
_refine_ls_structure_factor_coef Fsqd
_refine_ls_weighting_details 'calc w=1/[\s^2^(Fo^2^)+(0.0315P)^2^+1.0243P] where P=(Fo^2^+2Fc^2^)/3'
_refine_ls_weighting_scheme calc
_refine_ls_wR_factor_gt 0.1102
_refine_ls_wR_factor_ref 0.1164
_reflns_number_gt 4541
_reflns_number_total 5594
_reflns_threshold_expression >2sigma(I)
_cod_data_source_file c8ce00900g2.cif
_cod_data_source_block NOR_MEF
_cod_depositor_comments 'Adding full bibliography for 7231537--7231540.cif.'
_cod_original_cell_volume 1369.72(12)
_cod_database_code 7231539
_chemical_oxdiff_formula 'C H N O F'
_reflns_odcompleteness_completeness 99.93
_reflns_odcompleteness_iscentric 1
_reflns_odcompleteness_theta 26.32
_olex2_refinement_description
;
1. Fixed Uiso
 At 1.2 times of:
  All C(H) groups, All C(H,H) groups, All N(H) groups, All N(H,H) groups
 At 1.5 times of:
  All C(H,H,H) groups, All O(H) groups
2.a Secondary CH2 refined with riding coordinates:
 N3(H3A,H3B), C14(H14A,H14B), C12(H12A,H12B), C13(H13A,H13B), C15(H15A,H15B),
 C11(H11A,H11B)
2.b Aromatic/amide H refined with riding coordinates:
 N4(H4), C7(H7), C1(H1), C10(H10), C26(H26), C27(H27), C25(H25), C19(H19),
 C22(H22), C21(H21), C20(H20)
2.c Idealised Me refined as rotating group:
 C30(H30A,H30B,H30C), C31(H31A,H31B,H31C), C16(H16A,H16B,H16C)
2.d Idealised tetrahedral OH refined as rotating group:
 O2(H2)
;
_olex2_submission_special_instructions 'No special instructions were received'
_oxdiff_exptl_absorpt_empirical_details
;
Empirical correction (ABSPACK) includes:
- Absorption correction using spherical harmonics
- Frame scaling
;
_oxdiff_exptl_absorpt_empirical_full_max 1.213
_oxdiff_exptl_absorpt_empirical_full_min 0.597

loop_
_space_group_symop_id
_space_group_symop_operation_xyz
1 'x, y, z'
2 '-x, -y, -z'

loop_
_atom_site_label
_atom_site_type_symbol
_atom_site_fract_x
_atom_site_fract_y
_atom_site_fract_z
_atom_site_U_iso_or_equiv
_atom_site_adp_type
_atom_site_occupancy
_atom_site_calc_flag
_atom_site_refinement_flags_posn
F1 F -0.40028(17) 0.83964(9) 0.97370(8) 0.0252(3) Uani 1 d .
O5 O 0.42537(19) 0.91562(11) 0.42453(10) 0.0246(3) Uani 1 d .
O3 O -0.2739(2) 0.47563(11) 1.15481(9) 0.0234(3) Uani 1 d .
O2 O -0.1708(2) 0.28440(11) 1.19671(9) 0.0255(3) Uani 1 d .
H2 H -0.2073 0.3439 1.1995 0.038 Uiso 1 calc GR
O1 O -0.0957(2) 0.19874(11) 1.08795(10) 0.0282(3) Uani 1 d .
O4 O 0.1997(2) 0.85381(12) 0.54431(11) 0.0342(4) Uani 1 d .
N1 N -0.2354(2) 0.46606(12) 0.88589(10) 0.0168(3) Uani 1 d .
N3 N -0.1460(2) 0.92825(12) 0.61941(11) 0.0172(3) Uani 1 d .
H3A H -0.0328 0.9264 0.5791 0.021 Uiso 1 calc R
H3B H -0.2222 0.9854 0.5960 0.021 Uiso 1 calc R
N2 N -0.3909(2) 0.83951(12) 0.79140(11) 0.0182(3) Uani 1 d .
N4 N 0.7498(2) 0.79757(13) 0.38910(11) 0.0223(4) Uani 1 d .
H4 H 0.6782 0.8557 0.3791 0.027 Uiso 1 calc R
C5 C -0.2803(2) 0.56128(14) 0.90684(12) 0.0153(4) Uani 1 d .
C7 C -0.3287(3) 0.66164(15) 1.01851(13) 0.0178(4) Uani 1 d .
H7 H -0.3361 0.6658 1.0788 0.021 Uiso 1 calc R
C4 C -0.2884(2) 0.56505(15) 0.99865(12) 0.0161(4) Uani 1 d .
C3 C -0.2559(2) 0.47254(15) 1.07145(13) 0.0172(4) Uani 1 d .
C23 C 0.6675(3) 0.71921(14) 0.45951(12) 0.0160(4) Uani 1 d .
C1 C -0.1949(3) 0.38070(15) 0.95203(13) 0.0179(4) Uani 1 d .
H1 H -0.1600 0.3188 0.9354 0.021 Uiso 1 calc R
C2 C -0.2019(3) 0.37906(15) 1.04273(13) 0.0176(4) Uani 1 d .
C9 C -0.3506(2) 0.74857(14) 0.85705(12) 0.0163(4) Uani 1 d .
C29 C 0.9506(3) 0.84906(14) 0.23704(13) 0.0175(4) Uani 1 d .
C17 C 0.3601(3) 0.84365(15) 0.49270(13) 0.0183(4) Uani 1 d .
C18 C 0.4807(3) 0.74032(15) 0.51187(12) 0.0165(4) Uani 1 d .
C10 C -0.3142(3) 0.65240(14) 0.83801(12) 0.0163(4) Uani 1 d .
H10 H -0.3122 0.6485 0.7781 0.020 Uiso 1 calc R
C26 C 1.2836(3) 0.75052(15) 0.31056(14) 0.0198(4) Uani 1 d .
H26 H 1.3944 0.7171 0.3345 0.024 Uiso 1 calc R
C8 C -0.3568(3) 0.74871(15) 0.95067(13) 0.0184(4) Uani 1 d .
C27 C 1.2997(3) 0.80294(15) 0.21750(13) 0.0192(4) Uani 1 d .
H27 H 1.4217 0.8039 0.1794 0.023 Uiso 1 calc R
C14 C -0.2924(3) 0.93060(15) 0.78102(13) 0.0201(4) Uani 1 d .
H14A H -0.2618 0.9290 0.8402 0.024 Uiso 1 calc R
H14B H -0.3797 0.9925 0.7624 0.024 Uiso 1 calc R
C28 C 1.1361(3) 0.85398(14) 0.18039(13) 0.0182(4) Uani 1 d .
C12 C -0.2442(3) 0.83589(15) 0.62955(13) 0.0194(4) Uani 1 d .
H12A H -0.1576 0.7738 0.6485 0.023 Uiso 1 calc R
H12B H -0.2762 0.8373 0.5707 0.023 Uiso 1 calc R
C25 C 1.1020(3) 0.74797(15) 0.36799(13) 0.0189(4) Uani 1 d .
H25 H 1.0918 0.7147 0.4308 0.023 Uiso 1 calc R
C19 C 0.3991(3) 0.66095(15) 0.58352(13) 0.0191(4) Uani 1 d .
H19 H 0.2781 0.6754 0.6187 0.023 Uiso 1 calc R
C22 C 0.7588(3) 0.61776(15) 0.48023(13) 0.0190(4) Uani 1 d .
H22 H 0.8803 0.6020 0.4461 0.023 Uiso 1 calc R
C21 C 0.6718(3) 0.54068(15) 0.55031(14) 0.0215(4) Uani 1 d .
H21 H 0.7344 0.4739 0.5618 0.026 Uiso 1 calc R
C24 C 0.9347(3) 0.79534(14) 0.33149(13) 0.0172(4) Uani 1 d .
C6 C -0.1517(3) 0.27901(16) 1.10925(13) 0.0210(4) Uani 1 d .
C13 C -0.1060(3) 0.93381(14) 0.70941(13) 0.0182(4) Uani 1 d .
H13A H -0.0500 0.9971 0.7006 0.022 Uiso 1 calc R
H13B H -0.0122 0.8764 0.7315 0.022 Uiso 1 calc R
C15 C -0.2207(3) 0.45823(15) 0.78984(13) 0.0207(4) Uani 1 d .
H15A H -0.3276 0.5023 0.7631 0.025 Uiso 1 calc R
H15B H -0.2330 0.3879 0.7915 0.025 Uiso 1 calc R
C11 C -0.4297(3) 0.83610(15) 0.70216(13) 0.0190(4) Uani 1 d .
H11A H -0.5199 0.8954 0.6800 0.023 Uiso 1 calc R
H11B H -0.4912 0.7746 0.7107 0.023 Uiso 1 calc R
C20 C 0.4918(3) 0.56198(15) 0.60374(13) 0.0219(4) Uani 1 d .
H20 H 0.4352 0.5106 0.6521 0.026 Uiso 1 calc R
C30 C 1.1586(3) 0.91660(16) 0.08028(13) 0.0244(4) Uani 1 d .
H30A H 1.1028 0.8840 0.0455 0.037 Uiso 1 calc GR
H30B H 1.2946 0.9209 0.0548 0.037 Uiso 1 calc GR
H30C H 1.0927 0.9847 0.0771 0.037 Uiso 1 calc GR
C31 C 0.7732(3) 0.90512(17) 0.19675(15) 0.0262(5) Uani 1 d .
H31A H 0.7633 0.9769 0.1945 0.039 Uiso 1 calc GR
H31B H 0.6582 0.8765 0.2350 0.039 Uiso 1 calc GR
H31C H 0.7852 0.8976 0.1352 0.039 Uiso 1 calc GR
C16 C -0.0288(3) 0.48932(18) 0.72899(14) 0.0282(5) Uani 1 d .
H16A H -0.0283 0.4872 0.6668 0.042 Uiso 1 calc GR
H16B H 0.0769 0.4425 0.7525 0.042 Uiso 1 calc GR
H16C H -0.0136 0.5579 0.7292 0.042 Uiso 1 calc GR

loop_
_atom_site_aniso_label
_atom_site_aniso_U_11
_atom_site_aniso_U_22
_atom_site_aniso_U_33
_atom_site_aniso_U_23
_atom_site_aniso_U_13
_atom_site_aniso_U_12
F1 0.0337(7) 0.0193(6) 0.0216(6) -0.0105(5) 0.0025(5) -0.0008(5)
O5 0.0199(7) 0.0193(7) 0.0269(8) -0.0003(6) -0.0003(6) 0.0037(6)
O3 0.0269(7) 0.0275(8) 0.0159(7) -0.0040(6) -0.0056(6) -0.0038(6)
O2 0.0264(8) 0.0243(8) 0.0225(7) -0.0003(6) -0.0066(6) -0.0012(6)
O1 0.0312(8) 0.0205(8) 0.0308(8) -0.0021(6) -0.0089(6) -0.0007(6)
O4 0.0236(8) 0.0329(9) 0.0322(9) -0.0027(7) 0.0080(6) 0.0087(6)
N1 0.0169(8) 0.0172(8) 0.0171(8) -0.0041(6) -0.0032(6) -0.0048(6)
N3 0.0147(8) 0.0140(8) 0.0189(8) -0.0017(6) 0.0001(6) 0.0005(6)
N2 0.0184(8) 0.0175(8) 0.0180(8) -0.0037(6) -0.0006(6) -0.0046(6)
N4 0.0168(8) 0.0169(9) 0.0248(9) 0.0001(7) 0.0030(7) 0.0036(6)
C5 0.0095(8) 0.0187(10) 0.0182(9) -0.0054(7) 0.0001(7) -0.0055(7)
C7 0.0143(9) 0.0242(10) 0.0152(9) -0.0070(8) 0.0003(7) -0.0042(7)
C4 0.0104(8) 0.0211(10) 0.0171(9) -0.0052(7) -0.0004(7) -0.0050(7)
C3 0.0104(8) 0.0222(10) 0.0187(10) -0.0037(8) -0.0015(7) -0.0051(7)
C23 0.0161(9) 0.0179(10) 0.0149(9) -0.0047(7) -0.0043(7) -0.0016(7)
C1 0.0133(9) 0.0172(10) 0.0235(10) -0.0049(8) -0.0031(7) -0.0034(7)
C2 0.0127(9) 0.0191(10) 0.0208(10) -0.0026(8) -0.0037(7) -0.0044(7)
C9 0.0119(8) 0.0178(10) 0.0177(9) -0.0034(7) 0.0004(7) -0.0041(7)
C29 0.0169(9) 0.0145(9) 0.0212(10) -0.0050(7) -0.0033(7) -0.0018(7)
C17 0.0169(9) 0.0202(10) 0.0176(9) -0.0060(8) -0.0034(7) 0.0009(7)
C18 0.0163(9) 0.0201(10) 0.0142(9) -0.0062(7) -0.0041(7) 0.0000(7)
C10 0.0146(9) 0.0219(10) 0.0131(9) -0.0050(7) -0.0004(7) -0.0062(7)
C26 0.0144(9) 0.0196(10) 0.0279(11) -0.0087(8) -0.0060(8) -0.0011(7)
C8 0.0159(9) 0.0187(10) 0.0209(10) -0.0089(8) 0.0027(7) -0.0043(7)
C27 0.0149(9) 0.0197(10) 0.0244(10) -0.0104(8) 0.0012(7) -0.0034(7)
C14 0.0245(10) 0.0149(10) 0.0201(10) -0.0051(8) -0.0016(8) -0.0021(8)
C28 0.0210(10) 0.0155(10) 0.0195(10) -0.0073(8) -0.0013(7) -0.0038(7)
C12 0.0207(10) 0.0172(10) 0.0194(10) -0.0038(8) -0.0030(8) -0.0024(7)
C25 0.0215(10) 0.0172(10) 0.0177(9) -0.0036(8) -0.0040(7) -0.0018(7)
C19 0.0160(9) 0.0253(11) 0.0154(9) -0.0044(8) -0.0025(7) -0.0028(8)
C22 0.0152(9) 0.0205(10) 0.0211(10) -0.0076(8) -0.0026(7) 0.0018(7)
C21 0.0221(10) 0.0159(10) 0.0268(11) -0.0039(8) -0.0091(8) 0.0010(8)
C24 0.0148(9) 0.0153(9) 0.0204(10) -0.0059(7) 0.0006(7) -0.0009(7)
C6 0.0134(9) 0.0245(11) 0.0233(10) -0.0011(8) -0.0035(7) -0.0060(8)
C13 0.0184(9) 0.0134(9) 0.0222(10) -0.0023(7) -0.0043(8) -0.0031(7)
C15 0.0269(10) 0.0194(10) 0.0193(10) -0.0079(8) -0.0069(8) -0.0034(8)
C11 0.0173(9) 0.0191(10) 0.0202(10) -0.0020(8) -0.0053(7) -0.0034(7)
C20 0.0229(10) 0.0214(11) 0.0198(10) 0.0013(8) -0.0060(8) -0.0068(8)
C30 0.0262(11) 0.0267(11) 0.0190(10) -0.0055(8) -0.0009(8) -0.0042(8)
C31 0.0187(10) 0.0285(12) 0.0279(11) -0.0017(9) -0.0047(8) -0.0022(8)
C16 0.0291(11) 0.0383(13) 0.0201(10) -0.0144(9) -0.0022(8) -0.0027(9)

loop_
_atom_type_symbol
_atom_type_description
_atom_type_scat_dispersion_real
_atom_type_scat_dispersion_imag
_atom_type_scat_source
C C 0.0033 0.0016 'International Tables Vol C Tables 4.2.6.8 and 6.1.1.4'
H H 0.0000 0.0000 'International Tables Vol C Tables 4.2.6.8 and 6.1.1.4'
F F 0.0171 0.0103 'International Tables Vol C Tables 4.2.6.8 and 6.1.1.4'
N N 0.0061 0.0033 'International Tables Vol C Tables 4.2.6.8 and 6.1.1.4'
O O 0.0106 0.0060 'International Tables Vol C Tables 4.2.6.8 and 6.1.1.4'

loop_
_geom_angle_atom_site_label_1
_geom_angle_atom_site_label_2
_geom_angle_atom_site_label_3
_geom_angle
C6 O2 H2 109.5
C5 N1 C15 120.89(15)
C1 N1 C5 119.94(16)
C1 N1 C15 119.08(16)
H3A N3 H3B 107.9
C12 N3 H3A 109.2
C12 N3 H3B 109.2
C13 N3 H3A 109.2
C13 N3 H3B 109.2
C13 N3 C12 112.11(14)
C9 N2 C14 120.25(16)
C9 N2 C11 119.86(16)
C11 N2 C14 110.96(15)
C23 N4 H4 115.5
C23 N4 C24 129.01(16)
C24 N4 H4 115.5
N1 C5 C4 118.79(16)
N1 C5 C10 121.11(16)
C10 C5 C4 120.09(17)
C4 C7 H7 119.7
C8 C7 H7 119.7
C8 C7 C4 120.57(17)
C5 C4 C3 121.53(17)
C7 C4 C5 118.35(17)
C7 C4 C3 120.12(17)
O3 C3 C4 121.31(18)
O3 C3 C2 122.97(17)
C2 C3 C4 115.71(16)
N4 C23 C18 119.35(17)
N4 C23 C22 122.72(17)
C22 C23 C18 117.91(17)
N1 C1 H1 118.0
N1 C1 C2 124.06(18)
C2 C1 H1 118.0
C3 C2 C6 121.51(17)
C1 C2 C3 119.78(17)
C1 C2 C6 118.71(18)
N2 C9 C10 123.11(17)
N2 C9 C8 120.58(17)
C10 C9 C8 116.21(17)
C28 C29 C24 119.22(17)
C28 C29 C31 119.51(17)
C24 C29 C31 121.22(16)
O5 C17 C18 118.84(16)
O4 C17 O5 123.22(18)
O4 C17 C18 117.94(17)
C23 C18 C17 123.55(16)
C19 C18 C23 119.07(17)
C19 C18 C17 117.35(16)
C5 C10 H10 119.1
C9 C10 C5 121.75(17)
C9 C10 H10 119.1
C27 C26 H26 120.0
C27 C26 C25 119.99(17)
C25 C26 H26 120.0
F1 C8 C9 118.56(16)
C7 C8 F1 118.36(17)
C7 C8 C9 123.02(18)
C26 C27 H27 119.5
C26 C27 C28 120.99(17)
C28 C27 H27 119.5
N2 C14 H14A 109.3
N2 C14 H14B 109.3
N2 C14 C13 111.40(15)
H14A C14 H14B 108.0
C13 C14 H14A 109.3
C13 C14 H14B 109.3
C29 C28 C30 120.31(17)
C27 C28 C29 119.58(17)
C27 C28 C30 120.08(17)
N3 C12 H12A 109.9
N3 C12 H12B 109.9
N3 C12 C11 108.96(15)
H12A C12 H12B 108.3
C11 C12 H12A 109.9
C11 C12 H12B 109.9
C26 C25 H25 120.0
C26 C25 C24 120.02(17)
C24 C25 H25 120.0
C18 C19 H19 118.9
C20 C19 C18 122.25(18)
C20 C19 H19 118.9
C23 C22 H22 119.3
C21 C22 C23 121.42(17)
C21 C22 H22 119.3
C22 C21 H21 119.6
C22 C21 C20 120.74(18)
C20 C21 H21 119.6
N4 C24 C29 118.65(16)
C25 C24 N4 121.05(17)
C25 C24 C29 120.11(16)
O2 C6 C2 114.29(17)
O1 C6 O2 121.38(18)
O1 C6 C2 124.33(18)
N3 C13 C14 110.65(15)
N3 C13 H13A 109.5
N3 C13 H13B 109.5
C14 C13 H13A 109.5
C14 C13 H13B 109.5
H13A C13 H13B 108.1
N1 C15 H15A 109.2
N1 C15 H15B 109.2
N1 C15 C16 112.08(15)
H15A C15 H15B 107.9
C16 C15 H15A 109.2
C16 C15 H15B 109.2
N2 C11 C12 112.21(15)
N2 C11 H11A 109.2
N2 C11 H11B 109.2
C12 C11 H11A 109.2
C12 C11 H11B 109.2
H11A C11 H11B 107.9
C19 C20 C21 118.56(18)
C19 C20 H20 120.7
C21 C20 H20 120.7
C28 C30 H30A 109.5
C28 C30 H30B 109.5
C28 C30 H30C 109.5
H30A C30 H30B 109.5
H30A C30 H30C 109.5
H30B C30 H30C 109.5
C29 C31 H31A 109.5
C29 C31 H31B 109.5
C29 C31 H31C 109.5
H31A C31 H31B 109.5
H31A C31 H31C 109.5
H31B C31 H31C 109.5
C15 C16 H16A 109.5
C15 C16 H16B 109.5
C15 C16 H16C 109.5
H16A C16 H16B 109.5
H16A C16 H16C 109.5
H16B C16 H16C 109.5

loop_
_geom_bond_atom_site_label_1
_geom_bond_atom_site_label_2
_geom_bond_distance
F1 C8 1.354(2)
O5 C17 1.272(2)
O3 C3 1.267(2)
O2 H2 0.8200
O2 C6 1.338(2)
O1 C6 1.211(2)
O4 C17 1.245(2)
N1 C5 1.395(2)
N1 C1 1.342(2)
N1 C15 1.484(2)
N3 H3A 0.9000
N3 H3B 0.9000
N3 C12 1.490(2)
N3 C13 1.489(2)
N2 C9 1.386(2)
N2 C14 1.474(2)
N2 C11 1.465(2)
N4 H4 0.8600
N4 C23 1.383(2)
N4 C24 1.410(2)
C5 C4 1.409(3)
C5 C10 1.404(3)
C7 H7 0.9300
C7 C4 1.405(3)
C7 C8 1.353(3)
C4 C3 1.447(3)
C3 C2 1.432(3)
C23 C18 1.420(3)
C23 C22 1.404(3)
C1 H1 0.9300
C1 C2 1.372(3)
C2 C6 1.491(3)
C9 C10 1.395(3)
C9 C8 1.425(3)
C29 C28 1.406(3)
C29 C24 1.410(3)
C29 C31 1.511(3)
C17 C18 1.507(3)
C18 C19 1.399(3)
C10 H10 0.9300
C26 H26 0.9300
C26 C27 1.388(3)
C26 C25 1.388(3)
C27 H27 0.9300
C27 C28 1.390(3)
C14 H14A 0.9700
C14 H14B 0.9700
C14 C13 1.518(3)
C28 C30 1.514(3)
C12 H12A 0.9700
C12 H12B 0.9700
C12 C11 1.524(3)
C25 H25 0.9300
C25 C24 1.397(3)
C19 H19 0.9300
C19 C20 1.379(3)
C22 H22 0.9300
C22 C21 1.383(3)
C21 H21 0.9300
C21 C20 1.390(3)
C13 H13A 0.9700
C13 H13B 0.9700
C15 H15A 0.9700
C15 H15B 0.9700
C15 C16 1.517(3)
C11 H11A 0.9700
C11 H11B 0.9700
C20 H20 0.9300
C30 H30A 0.9600
C30 H30B 0.9600
C30 H30C 0.9600
C31 H31A 0.9600
C31 H31B 0.9600
C31 H31C 0.9600
C16 H16A 0.9600
C16 H16B 0.9600
C16 H16C 0.9600
